data_4001643
loop_
_publ_author_name
'Kim, Chunki'
'Liu, Jianhua'
'Lin, Jason'
'Tamayo, Arnold B.'
'Walker, Bright'
'Wu, Guang'
'Nguyen, Thuc-Quyen'

_publ_section_title
;
 Influence of Structural Variation on the Solid-State Properties of
 Diketopyrrolopyrrole-Based Oligophenylenethiophenes: Single-Crystal
 Structures, Thermal Properties, Optical Bandgaps, Energy Levels, Film
 Morphology, and Hole Mobility
;
_journal_issue 10
_journal_name_full 'Chemistry of Materials'
_journal_page_first 1699
_journal_paper_doi 10.1021/cm202852f
_journal_volume 24
_journal_year 2012
_chemical_formula_sum 'C50 H64 N2 O2 S2'
_chemical_formula_weight 789.15
_chemical_name_systematic
; 
 ? 
;
_space_group_IT_number 14
_symmetry_cell_setting monoclinic
_symmetry_space_group_name_Hall '-P 2ybc'
_symmetry_space_group_name_H-M 'P 1 21/c 1'
_atom_sites_solution_hydrogens geom
_atom_sites_solution_primary direct
_atom_sites_solution_secondary difmap
_audit_creation_method SHELXL-97
_cell_angle_alpha 90.00
_cell_angle_beta 101.369(4)
_cell_angle_gamma 90.00
_cell_formula_units_Z 2
_cell_length_a 15.215(3)
_cell_length_b 14.797(3)
_cell_length_c 10.103(2)
_cell_measurement_temperature 100(2)
_cell_volume 2229.9(8)
_computing_structure_refinement 'SHELXL-97 (Sheldrick, 2008)'
_computing_structure_solution 'SHELXS-97 (Sheldrick, 2008)'
_diffrn_ambient_temperature 100(2)
_diffrn_measured_fraction_theta_full 0.999
_diffrn_measured_fraction_theta_max 0.999
_diffrn_measurement_device_type 'Kappa APex II'
_diffrn_measurement_method 'Omega scan'
_diffrn_radiation_monochromator graphite
_diffrn_radiation_source 'fine-focus sealed tube'
_diffrn_radiation_type MoK\a
_diffrn_radiation_wavelength 0.71073
_diffrn_reflns_av_R_equivalents 0.0934
_diffrn_reflns_av_sigmaI/netI 0.0819
_diffrn_reflns_limit_h_max 18
_diffrn_reflns_limit_h_min -19
_diffrn_reflns_limit_k_max 16
_diffrn_reflns_limit_k_min -18
_diffrn_reflns_limit_l_max 12
_diffrn_reflns_limit_l_min -8
_diffrn_reflns_number 12598
_diffrn_reflns_theta_full 26.37
_diffrn_reflns_theta_max 26.37
_diffrn_reflns_theta_min 1.37
_exptl_absorpt_coefficient_mu 0.160
_exptl_absorpt_correction_T_max 0.7457
_exptl_absorpt_correction_T_min 0.6316
_exptl_absorpt_correction_type multi-scan
_exptl_absorpt_process_details Sadabs
_exptl_crystal_colour red
_exptl_crystal_density_diffrn 1.175
_exptl_crystal_density_method 'not measured'
_exptl_crystal_description plate
_exptl_crystal_F_000 852
_exptl_crystal_size_max 1.0
_exptl_crystal_size_mid 1.0
_exptl_crystal_size_min 0.3
_refine_diff_density_max 0.785
_refine_diff_density_min -0.423
_refine_diff_density_rms 0.075
_refine_ls_extinction_method none
_refine_ls_goodness_of_fit_ref 1.835
_refine_ls_hydrogen_treatment constr
_refine_ls_matrix_type full
_refine_ls_number_parameters 255
_refine_ls_number_reflns 4559
_refine_ls_number_restraints 0
_refine_ls_restrained_S_all 1.835
_refine_ls_R_factor_all 0.0886
_refine_ls_R_factor_gt 0.0585
_refine_ls_shift/su_max 0.001
_refine_ls_shift/su_mean 0.000
_refine_ls_structure_factor_coef Fsqd
_refine_ls_weighting_details 'calc w=1/[\s^2^(Fo^2^)+(0.0000P)^2^+0.0000P] where P=(Fo^2^+2Fc^2^)/3'
_refine_ls_weighting_scheme calc
_refine_ls_wR_factor_gt 0.0902
_refine_ls_wR_factor_ref 0.0936
_reflns_number_gt 3233
_reflns_number_total 4559
_reflns_threshold_expression >2sigma(I)
_cod_data_source_file cm202852f_si_003.cif
_cod_data_source_block C6PT1C6
_cod_depositor_comments
;
The following automatic conversions were performed:

'_exptl_absorpt_correction_type' value 'Multi-scan' changed to
'multi-scan' according to
/home/saulius/struct/CIF-dictionaries/cif_core.dic dictionary named
'cif_core.dic' version 2.4.1 from 2010-06-29.

Automatic conversion script
Id: cif_fix_values 1715 2011-07-08 13:25:40Z adriana 
;
_cod_original_sg_symbol_H-M P2(1)/c
_cod_database_code 4001643

loop_
_symmetry_equiv_pos_as_xyz
'x, y, z'
'-x, y+1/2, -z+1/2'
'-x, -y, -z'
'x, -y-1/2, z-1/2'

loop_
_atom_site_label
_atom_site_type_symbol
_atom_site_fract_x
_atom_site_fract_y
_atom_site_fract_z
_atom_site_U_iso_or_equiv
_atom_site_adp_type
_atom_site_occupancy
_atom_site_symmetry_multiplicity
_atom_site_calc_flag
_atom_site_refinement_flags
C1 C 0.03540(15) 0.88526(16) -0.02255(18) 0.0187(5) Uani 1 1 d .
C2 C 0.10987(15) 0.81274(15) 0.19282(19) 0.0196(5) Uani 1 1 d .
H2A H 0.0741 0.7588 0.1581 0.023 Uiso 1 1 calc R
H2B H 0.1076 0.8195 0.2896 0.023 Uiso 1 1 calc R
C3 C 0.20649(16) 0.79855(16) 0.1787(2) 0.0236(6) Uani 1 1 d .
H3A H 0.2408 0.8544 0.2075 0.028 Uiso 1 1 calc R
H3B H 0.2078 0.7886 0.0822 0.028 Uiso 1 1 calc R
C4 C 0.25315(19) 0.7194(2) 0.2603(2) 0.0389(7) Uani 1 1 d .
H4A H 0.2168 0.6641 0.2365 0.047 Uiso 1 1 calc R
H4B H 0.2564 0.7314 0.3575 0.047 Uiso 1 1 calc R
C5 C 0.3484(2) 0.7022(3) 0.2359(3) 0.0623(11) Uani 1 1 d .
H5A H 0.3436 0.6883 0.1389 0.075 Uiso 1 1 calc R
H5B H 0.3824 0.7595 0.2538 0.075 Uiso 1 1 calc R
C6 C 0.4021(2) 0.6307(3) 0.3136(3) 0.0562(9) Uani 1 1 d .
H26A H 0.4592 0.6249 0.2812 0.067 Uiso 1 1 calc R
H26B H 0.3695 0.5728 0.2951 0.067 Uiso 1 1 calc R
C7 C 0.4233(2) 0.6457(2) 0.4636(2) 0.0573(9) Uani 1 1 d .
H7A H 0.4498 0.7058 0.4829 0.086 Uiso 1 1 calc R
H7B H 0.4659 0.5997 0.5063 0.086 Uiso 1 1 calc R
H7C H 0.3681 0.6415 0.4993 0.086 Uiso 1 1 calc R
C8 C 0.05089(14) 0.97746(16) 0.16793(18) 0.0176(5) Uani 1 1 d .
C9 C 0.00501(14) 1.02713(16) 0.05954(18) 0.0179(5) Uani 1 1 d .
C10 C 0.07744(15) 1.00714(16) 0.30957(17) 0.0177(5) Uani 1 1 d .
C11 C 0.02658(15) 1.07537(15) 0.35636(18) 0.0179(5) Uani 1 1 d .
H11 H -0.0236 1.1003 0.2966 0.021 Uiso 1 1 calc R
C12 C 0.04845(15) 1.10674(15) 0.48787(18) 0.0178(5) Uani 1 1 d .
H12 H 0.0129 1.1524 0.5174 0.021 Uiso 1 1 calc R
C13 C 0.12289(15) 1.07147(16) 0.57808(18) 0.0181(5) Uani 1 1 d .
C14 C 0.17422(15) 1.00549(17) 0.53067(19) 0.0208(5) Uani 1 1 d .
H14 H 0.2255 0.9821 0.5900 0.025 Uiso 1 1 calc R
C15 C 0.15283(15) 0.97285(17) 0.39955(18) 0.0209(5) Uani 1 1 d .
H15 H 0.1889 0.9275 0.3704 0.025 Uiso 1 1 calc R
C16 C 0.14436(15) 1.10477(16) 0.71883(18) 0.0198(5) Uani 1 1 d .
C17 C 0.12158(16) 1.18352(16) 0.77191(19) 0.0219(5) Uani 1 1 d .
H17 H 0.0868 1.2292 0.7200 0.026 Uiso 1 1 calc R
C18 C 0.15514(16) 1.19067(18) 0.9135(2) 0.0266(6) Uani 1 1 d .
H18 H 0.1454 1.2421 0.9650 0.032 Uiso 1 1 calc R
C19 C 0.20192(16) 1.11783(18) 0.96774(19) 0.0241(6) Uani 1 1 d .
C20 C 0.24238(17) 1.0993(2) 1.11380(19) 0.0321(6) Uani 1 1 d .
H20A H 0.2339 1.1534 1.1676 0.039 Uiso 1 1 calc R
H20B H 0.2091 1.0488 1.1455 0.039 Uiso 1 1 calc R
C21 C 0.33963(18) 1.0759(2) 1.1411(2) 0.0378(7) Uani 1 1 d .
H21A H 0.3740 1.1288 1.1193 0.045 Uiso 1 1 calc R
H21B H 0.3494 1.0258 1.0807 0.045 Uiso 1 1 calc R
C22 C 0.37620(18) 1.0474(2) 1.2898(2) 0.0406(7) Uani 1 1 d .
H22A H 0.3446 0.9919 1.3090 0.049 Uiso 1 1 calc R
H22B H 0.4406 1.0324 1.2999 0.049 Uiso 1 1 calc R
C23 C 0.36598(19) 1.1181(2) 1.3935(2) 0.0381(7) Uani 1 1 d .
H23A H 0.3014 1.1287 1.3907 0.046 Uiso 1 1 calc R
H23B H 0.3925 1.1756 1.3702 0.046 Uiso 1 1 calc R
C24 C 0.4114(2) 1.0903(2) 1.5382(2) 0.0468(8) Uani 1 1 d .
H24A H 0.3900 1.0293 1.5569 0.056 Uiso 1 1 calc R
H24B H 0.4769 1.0863 1.5429 0.056 Uiso 1 1 calc R
C25 C 0.3941(2) 1.1542(2) 1.6468(3) 0.0601(10) Uani 1 1 d .
H25A H 0.4158 1.2146 1.6301 0.090 Uiso 1 1 calc R
H25B H 0.4257 1.1326 1.7352 0.090 Uiso 1 1 calc R
H25C H 0.3296 1.1567 1.6457 0.090 Uiso 1 1 calc R
N N 0.07006(12) 0.89306(13) 0.11895(14) 0.0173(4) Uani 1 1 d .
O O 0.04184(11) 0.81560(11) -0.08527(13) 0.0218(4) Uani 1 1 d .
S S 0.20767(4) 1.03751(4) 0.84452(5) 0.02475(16) Uani 1 1 d .

loop_
_atom_site_aniso_label
_atom_site_aniso_U_11
_atom_site_aniso_U_22
_atom_site_aniso_U_33
_atom_site_aniso_U_23
_atom_site_aniso_U_13
_atom_site_aniso_U_12
C1 0.0252(13) 0.0187(13) 0.0136(10) 0.0004(9) 0.0073(9) -0.0035(10)
C2 0.0314(13) 0.0141(13) 0.0136(10) 0.0018(9) 0.0057(9) -0.0015(10)
C3 0.0330(14) 0.0201(14) 0.0184(10) -0.0010(9) 0.0069(10) 0.0030(11)
C4 0.0431(17) 0.0397(19) 0.0363(14) 0.0120(12) 0.0138(13) 0.0136(14)
C5 0.062(2) 0.081(3) 0.0540(18) 0.0293(18) 0.0378(17) 0.039(2)
C6 0.0407(18) 0.062(3) 0.068(2) -0.0024(17) 0.0163(15) 0.0068(17)
C7 0.059(2) 0.064(3) 0.0480(17) 0.0008(16) 0.0067(15) 0.0047(19)
C8 0.0236(12) 0.0152(13) 0.0155(10) -0.0008(9) 0.0079(9) -0.0017(10)
C9 0.0233(12) 0.0171(13) 0.0142(9) -0.0030(9) 0.0060(9) -0.0023(10)
C10 0.0250(13) 0.0174(13) 0.0123(10) 0.0004(8) 0.0077(9) -0.0020(10)
C11 0.0253(12) 0.0140(12) 0.0150(10) 0.0010(9) 0.0054(9) -0.0009(10)
C12 0.0273(13) 0.0119(12) 0.0161(10) 0.0014(9) 0.0088(9) 0.0000(10)
C13 0.0265(13) 0.0165(13) 0.0124(10) -0.0005(9) 0.0063(9) -0.0038(10)
C14 0.0236(12) 0.0225(14) 0.0159(10) 0.0005(9) 0.0031(9) -0.0003(10)
C15 0.0253(12) 0.0222(14) 0.0168(10) -0.0017(9) 0.0077(9) 0.0026(11)
C16 0.0254(13) 0.0192(13) 0.0154(10) 0.0019(9) 0.0055(9) -0.0011(10)
C17 0.0260(13) 0.0216(14) 0.0191(11) -0.0009(9) 0.0072(10) 0.0012(10)
C18 0.0320(14) 0.0294(16) 0.0194(11) -0.0087(10) 0.0077(10) 0.0017(11)
C19 0.0293(14) 0.0289(16) 0.0149(10) -0.0043(10) 0.0062(10) -0.0020(11)
C20 0.0389(16) 0.0393(18) 0.0178(11) 0.0003(11) 0.0050(11) -0.0012(13)
C21 0.0373(16) 0.0485(19) 0.0281(12) 0.0043(12) 0.0075(11) 0.0034(14)
C22 0.0359(16) 0.049(2) 0.0347(13) 0.0097(13) 0.0027(12) 0.0055(14)
C23 0.0439(17) 0.0373(18) 0.0319(13) 0.0045(12) 0.0044(12) -0.0011(14)
C24 0.0476(19) 0.052(2) 0.0374(15) 0.0074(14) -0.0005(13) 0.0014(16)
C25 0.067(2) 0.066(3) 0.0427(16) 0.0009(16) 0.0004(16) -0.003(2)
N 0.0262(11) 0.0150(11) 0.0115(8) 0.0004(7) 0.0059(7) 0.0012(8)
O 0.0360(10) 0.0143(9) 0.0154(7) -0.0036(6) 0.0056(7) 0.0019(7)
S 0.0359(4) 0.0214(3) 0.0158(3) 0.0004(2) 0.0022(2) 0.0029(3)

loop_
_atom_type_symbol
_atom_type_description
_atom_type_scat_dispersion_real
_atom_type_scat_dispersion_imag
_atom_type_scat_source
C C 0.0033 0.0016 'International Tables Vol C Tables 4.2.6.8 and 6.1.1.4'
H H 0.0000 0.0000 'International Tables Vol C Tables 4.2.6.8 and 6.1.1.4'
N N 0.0061 0.0033 'International Tables Vol C Tables 4.2.6.8 and 6.1.1.4'
S S 0.1246 0.1234 'International Tables Vol C Tables 4.2.6.8 and 6.1.1.4'
O O 0.0106 0.0060 'International Tables Vol C Tables 4.2.6.8 and 6.1.1.4'

loop_
_geom_angle_atom_site_label_1
_geom_angle_atom_site_label_2
_geom_angle_atom_site_label_3
_geom_angle
_geom_angle_site_symmetry_1
_geom_angle_site_symmetry_3
O C1 N 122.3(2) . .
O C1 C9 133.77(18) . 3_575
N C1 C9 103.87(18) . 3_575
N C2 C3 111.95(18) . .
N C2 H2A 109.2 . .
C3 C2 H2A 109.2 . .
N C2 H2B 109.2 . .
C3 C2 H2B 109.2 . .
H2A C2 H2B 107.9 . .
C2 C3 C4 114.3(2) . .
C2 C3 H3A 108.7 . .
C4 C3 H3A 108.7 . .
C2 C3 H3B 108.7 . .
C4 C3 H3B 108.7 . .
H3A C3 H3B 107.6 . .
C3 C4 C5 113.1(2) . .
C3 C4 H4A 109.0 . .
C5 C4 H4A 109.0 . .
C3 C4 H4B 109.0 . .
C5 C4 H4B 109.0 . .
H4A C4 H4B 107.8 . .
C6 C5 C4 118.4(3) . .
C6 C5 H5A 107.7 . .
C4 C5 H5A 107.7 . .
C6 C5 H5B 107.7 . .
C4 C5 H5B 107.7 . .
H5A C5 H5B 107.1 . .
C5 C6 C7 114.8(3) . .
C5 C6 H26A 108.6 . .
C7 C6 H26A 108.6 . .
C5 C6 H26B 108.6 . .
C7 C6 H26B 108.6 . .
H26A C6 H26B 107.5 . .
C6 C7 H7A 109.5 . .
C6 C7 H7B 109.5 . .
H7A C7 H7B 109.5 . .
C6 C7 H7C 109.5 . .
H7A C7 H7C 109.5 . .
H7B C7 H7C 109.5 . .
C9 C8 N 107.58(16) . .
C9 C8 C10 127.4(2) . .
N C8 C10 125.04(18) . .
C8 C9 C9 108.7(3) . 3_575
C8 C9 C1 142.92(19) . 3_575
C9 C9 C1 108.4(2) 3_575 3_575
C11 C10 C15 118.17(17) . .
C11 C10 C8 118.38(18) . .
C15 C10 C8 123.4(2) . .
C12 C11 C10 121.21(19) . .
C12 C11 H11 119.4 . .
C10 C11 H11 119.4 . .
C11 C12 C13 120.5(2) . .
C11 C12 H12 119.7 . .
C13 C12 H12 119.7 . .
C14 C13 C12 118.14(18) . .
C14 C13 C16 122.11(19) . .
C12 C13 C16 119.7(2) . .
C15 C14 C13 122.0(2) . .
C15 C14 H14 119.0 . .
C13 C14 H14 119.0 . .
C14 C15 C10 119.9(2) . .
C14 C15 H15 120.1 . .
C10 C15 H15 120.1 . .
C17 C16 C13 129.9(2) . .
C17 C16 S 110.46(15) . .
C13 C16 S 119.66(18) . .
C16 C17 C18 113.1(2) . .
C16 C17 H17 123.5 . .
C18 C17 H17 123.5 . .
C19 C18 C17 113.9(2) . .
C19 C18 H18 123.1 . .
C17 C18 H18 123.1 . .
C18 C19 C20 128.7(2) . .
C18 C19 S 110.70(15) . .
C20 C19 S 120.57(19) . .
C21 C20 C19 114.9(2) . .
C21 C20 H20A 108.5 . .
C19 C20 H20A 108.5 . .
C21 C20 H20B 108.5 . .
C19 C20 H20B 108.5 . .
H20A C20 H20B 107.5 . .
C20 C21 C22 113.2(2) . .
C20 C21 H21A 108.9 . .
C22 C21 H21A 108.9 . .
C20 C21 H21B 108.9 . .
C22 C21 H21B 108.9 . .
H21A C21 H21B 107.7 . .
C23 C22 C21 114.7(2) . .
C23 C22 H22A 108.6 . .
C21 C22 H22A 108.6 . .
C23 C22 H22B 108.6 . .
C21 C22 H22B 108.6 . .
H22A C22 H22B 107.6 . .
C22 C23 C24 112.6(2) . .
C22 C23 H23A 109.1 . .
C24 C23 H23A 109.1 . .
C22 C23 H23B 109.1 . .
C24 C23 H23B 109.1 . .
H23A C23 H23B 107.8 . .
C25 C24 C23 114.3(2) . .
C25 C24 H24A 108.7 . .
C23 C24 H24A 108.7 . .
C25 C24 H24B 108.7 . .
C23 C24 H24B 108.7 . .
H24A C24 H24B 107.6 . .
C24 C25 H25A 109.5 . .
C24 C25 H25B 109.5 . .
H25A C25 H25B 109.5 . .
C24 C25 H25C 109.5 . .
H25A C25 H25C 109.5 . .
H25B C25 H25C 109.5 . .
C8 N C1 111.45(17) . .
C8 N C2 129.65(15) . .
C1 N C2 118.51(18) . .
C19 S C16 91.88(11) . .

loop_
_geom_bond_atom_site_label_1
_geom_bond_atom_site_label_2
_geom_bond_distance
_geom_bond_site_symmetry_2
C1 O 1.224(3) .
C1 N 1.428(2) .
C1 C9 1.452(3) 3_575
C2 N 1.469(3) .
C2 C3 1.519(3) .
C2 H2A 0.9900 .
C2 H2B 0.9900 .
C3 C4 1.525(3) .
C3 H3A 0.9900 .
C3 H3B 0.9900 .
C4 C5 1.539(4) .
C4 H4A 0.9900 .
C4 H4B 0.9900 .
C5 C6 1.466(4) .
C5 H5A 0.9900 .
C5 H5B 0.9900 .
C6 C7 1.502(3) .
C6 H26A 0.9900 .
C6 H26B 0.9900 .
C7 H7A 0.9800 .
C7 H7B 0.9800 .
C7 H7C 0.9800 .
C8 C9 1.388(3) .
C8 N 1.395(3) .
C8 C10 1.475(3) .
C9 C9 1.429(4) 3_575
C9 C1 1.452(3) 3_575
C10 C11 1.409(3) .
C10 C15 1.410(3) .
C11 C12 1.385(3) .
C11 H11 0.9500 .
C12 C13 1.407(3) .
C12 H12 0.9500 .
C13 C14 1.393(3) .
C13 C16 1.479(3) .
C14 C15 1.387(3) .
C14 H14 0.9500 .
C15 H15 0.9500 .
C16 C17 1.356(3) .
C16 S 1.746(2) .
C17 C18 1.425(3) .
C17 H17 0.9500 .
C18 C19 1.347(4) .
C18 H18 0.9500 .
C19 C20 1.508(3) .
C19 S 1.736(2) .
C20 C21 1.491(4) .
C20 H20A 0.9900 .
C20 H20B 0.9900 .
C21 C22 1.554(3) .
C21 H21A 0.9900 .
C21 H21B 0.9900 .
C22 C23 1.510(4) .
C22 H22A 0.9900 .
C22 H22B 0.9900 .
C23 C24 1.544(3) .
C23 H23A 0.9900 .
C23 H23B 0.9900 .
C24 C25 1.510(4) .
C24 H24A 0.9900 .
C24 H24B 0.9900 .
C25 H25A 0.9800 .
C25 H25B 0.9800 .
C25 H25C 0.9800 .

loop_
_geom_torsion_atom_site_label_1
_geom_torsion_atom_site_label_2
_geom_torsion_atom_site_label_3
_geom_torsion_atom_site_label_4
_geom_torsion
_geom_torsion_site_symmetry_1
_geom_torsion_site_symmetry_4
N C2 C3 C4 176.48(19) . .
C2 C3 C4 C5 175.7(3) . .
C3 C4 C5 C6 177.0(3) . .
C4 C5 C6 C7 -62.9(5) . .
N C8 C9 C9 0.2(3) . 3_575
C10 C8 C9 C9 178.8(2) . 3_575
N C8 C9 C1 -178.5(3) . 3_575
C10 C8 C9 C1 0.2(5) . 3_575
C9 C8 C10 C11 26.2(3) . .
N C8 C10 C11 -155.3(2) . .
C9 C8 C10 C15 -151.7(2) . .
N C8 C10 C15 26.8(3) . .
C15 C10 C11 C12 -1.5(3) . .
C8 C10 C11 C12 -179.5(2) . .
C10 C11 C12 C13 0.5(3) . .
C11 C12 C13 C14 0.9(3) . .
C11 C12 C13 C16 -179.0(2) . .
C12 C13 C14 C15 -1.4(4) . .
C16 C13 C14 C15 178.5(2) . .
C13 C14 C15 C10 0.5(4) . .
C11 C10 C15 C14 1.0(3) . .
C8 C10 C15 C14 178.9(2) . .
C14 C13 C16 C17 157.8(3) . .
C12 C13 C16 C17 -22.3(4) . .
C14 C13 C16 S -22.7(3) . .
C12 C13 C16 S 157.18(18) . .
C13 C16 C17 C18 179.8(2) . .
S C16 C17 C18 0.3(3) . .
C16 C17 C18 C19 -0.8(3) . .
C17 C18 C19 C20 -176.2(2) . .
C17 C18 C19 S 0.8(3) . .
C18 C19 C20 C21 -126.6(3) . .
S C19 C20 C21 56.6(3) . .
C19 C20 C21 C22 -173.9(2) . .
C20 C21 C22 C23 -58.9(4) . .
C21 C22 C23 C24 -174.4(2) . .
C22 C23 C24 C25 -173.5(3) . .
C9 C8 N C1 -1.1(3) . .
C10 C8 N C1 -179.86(19) . .
C9 C8 N C2 -173.7(2) . .
C10 C8 N C2 7.5(4) . .
O C1 N C8 -177.3(2) . .
C9 C1 N C8 1.6(2) 3_575 .
O C1 N C2 -3.8(3) . .
C9 C1 N C2 175.13(18) 3_575 .
C3 C2 N C8 -105.6(2) . .
C3 C2 N C1 82.2(2) . .
C18 C19 S C16 -0.5(2) . .
C20 C19 S C16 176.7(2) . .
C17 C16 S C19 0.1(2) . .
C13 C16 S C19 -179.44(19) . .
